data_7013310
loop_
_publ_author_name
'Lu\'isa M. D. R. S. Martins'
'Elisabete C. B. A. Alegria'
'David L. Hughes'
'Jo\~ao J. R. Fra\'usto da Silva'
'Armando J. L. Pombeiro'

_publ_section_title
;
 Syntheses and properties of hydride--cyanamide and derived
 hydrogen-cyanamide complexes of molybdenum(IV). Crystal structure of
 [MoH2(NCNH2)2(Ph2PCH2CH2PPh2)2][BF4]2
;
_journal_issue 19
_journal_name_full 'Dalton Trans.'
_journal_page_first 3743
_journal_page_last 3750
_journal_paper_doi 10.1039/b306368b
_journal_year 2003
_chemical_formula_moiety 'C54 H54 Mo N4 P4, 2(B F4), C4 H8 O, (?)'
_chemical_formula_structural '[Mo(H)2(NCNH2)2(dppe)2](BF4)2.thf.(solvent?)'
_chemical_formula_sum 'C58 H62 B2 F8 Mo N4 O P4'
_chemical_formula_weight 1224.56
_chemical_name_systematic
;
?
;
_space_group_IT_number 14
_symmetry_cell_setting monoclinic
_symmetry_Int_Tables_number 14
_symmetry_space_group_name_Hall '-P 2yab'
_symmetry_space_group_name_H-M 'P 1 21/a 1'
_atom_sites_solution_hydrogens geom
_atom_sites_solution_primary Patterson
_atom_sites_solution_secondary difmap
_audit_creation_method SHELXL-97
_cell_angle_alpha 90.00
_cell_angle_beta 96.06(2)
_cell_angle_gamma 90.00
_cell_formula_units_Z 4
_cell_length_a 32.620(5)
_cell_length_b 14.848(2)
_cell_length_c 12.440(3)
_cell_measurement_reflns_used 25
_cell_measurement_temperature 293(2)
_cell_measurement_theta_max 9
_cell_measurement_theta_min 7
_cell_volume 5991.5(19)
_computing_cell_refinement 'CAD4/EXPRESS (Enraf-Nonius, 1992)'
_computing_data_collection 'CAD4/EXPRESS (Enraf-Nonius, 1992)'
_computing_data_reduction 'CAD4 (Hursthouse, 1976)'
_computing_molecular_graphics 'ORTEP (Johnson, 1971)'
_computing_publication_material 'SHELXL-97 (Sheldrick, 1997)'
_computing_structure_refinement 'SHELXL-97 (Sheldrick, 1997)'
_computing_structure_solution 'SHELXS-86 (Sheldrick, 1990)'
_diffrn_ambient_temperature 293(2)
_diffrn_measured_fraction_theta_full 0.991
_diffrn_measured_fraction_theta_max 0.991
_diffrn_measurement_device 'Enraf-Nonius CAD4 diffractometer'
_diffrn_measurement_method 'scintillation counter; \w/\q scans'
_diffrn_radiation_monochromator graphite
_diffrn_radiation_source 'fine-focus sealed tube'
_diffrn_radiation_type Mo-K\a
_diffrn_radiation_wavelength 0.71069
_diffrn_reflns_av_R_equivalents 0.073
_diffrn_reflns_av_sigmaI/netI 0.1256
_diffrn_reflns_limit_h_max 28
_diffrn_reflns_limit_h_min -28
_diffrn_reflns_limit_k_max 12
_diffrn_reflns_limit_k_min 0
_diffrn_reflns_limit_l_max 10
_diffrn_reflns_limit_l_min 0
_diffrn_reflns_number 4416
_diffrn_reflns_theta_full 17.98
_diffrn_reflns_theta_max 17.98
_diffrn_reflns_theta_min 1.51
_diffrn_standards_decay_% 21.9
_diffrn_standards_interval_time '10000 s'
_diffrn_standards_number 3
_exptl_absorpt_coefficient_mu 0.393
_exptl_absorpt_correction_T_max 0.015
_exptl_absorpt_correction_T_min 0.006
_exptl_absorpt_correction_type 'semi-empirical psi-scans'
_exptl_absorpt_process_details
;
EMPABS, (Sheldrick et al,' 1977)
;
_exptl_crystal_colour 'dull yellow'
_exptl_crystal_density_diffrn 1.358
_exptl_crystal_density_method 'not measured'
_exptl_crystal_description parallelipipeds
_exptl_crystal_F_000 2520
_exptl_crystal_size_max 0.21
_exptl_crystal_size_mid 0.19
_exptl_crystal_size_min 0.12
_refine_diff_density_max 0.444
_refine_diff_density_min -0.371
_refine_diff_density_rms 0.098
_refine_ls_extinction_method none
_refine_ls_goodness_of_fit_ref 1.089
_refine_ls_hydrogen_treatment mixed
_refine_ls_matrix_type full
_refine_ls_number_parameters 692
_refine_ls_number_reflns 4060
_refine_ls_number_restraints 10
_refine_ls_restrained_S_all 1.088
_refine_ls_R_factor_all 0.1559
_refine_ls_R_factor_gt 0.0940
_refine_ls_shift/su_max 0.095
_refine_ls_shift/su_mean 0.006
_refine_ls_structure_factor_coef Fsqd
_refine_ls_weighting_details 'calc w=1/[\s^2^(Fo^2^)+(0.1529P)^2^+0.0000P] where P=(Fo^2^+2Fc^2^)/3'
_refine_ls_weighting_scheme calc
_refine_ls_wR_factor_gt 0.2333
_refine_ls_wR_factor_ref 0.2903
_reflns_number_gt 1942
_reflns_number_total 4060
_reflns_threshold_expression I>2sigma(I)
_cod_data_source_file b306368b.txt
_cod_data_source_block luisa1
_cod_original_sg_symbol_H-M 'P 21/a'
_cod_database_code 7013310

loop_
_symmetry_equiv_pos_as_xyz
'x, y, z'
'-x+1/2, y+1/2, -z'
'-x, -y, -z'
'x-1/2, -y-1/2, z'

loop_
_atom_site_label
_atom_site_type_symbol
_atom_site_fract_x
_atom_site_fract_y
_atom_site_fract_z
_atom_site_U_iso_or_equiv
_atom_site_adp_type
_atom_site_occupancy
_atom_site_symmetry_multiplicity
_atom_site_calc_flag
_atom_site_refinement_flags
_atom_site_disorder_assembly
_atom_site_disorder_group
Mo Mo 0.37057(5) 0.34194(12) 0.40383(16) 0.0708(8) Uani 1 1 d . . .
P1 P 0.42341(16) 0.3546(4) 0.5621(5) 0.0730(18) Uani 1 1 d . . .
C11A C 0.4399(8) 0.2515(15) 0.6329(18) 0.077(8) Uani 1 1 d . . .
C12A C 0.4785(8) 0.2106(18) 0.634(2) 0.096(8) Uani 1 1 d . . .
H12A H 0.4994 0.2371 0.5997 0.115 Uiso 1 1 calc R . .
C13A C 0.4849(9) 0.125(2) 0.691(2) 0.109(9) Uani 1 1 d . . .
H13A H 0.5109 0.0992 0.6983 0.131 Uiso 1 1 calc R . .
C14A C 0.4535(14) 0.0846(17) 0.732(2) 0.125(15) Uani 1 1 d . . .
H14A H 0.4568 0.0290 0.7658 0.151 Uiso 1 1 calc R . .
C15A C 0.4148(8) 0.130(3) 0.721(3) 0.128(15) Uani 1 1 d . . .
H15A H 0.3921 0.1005 0.7444 0.153 Uiso 1 1 calc R . .
C16A C 0.4096(12) 0.2093(19) 0.680(3) 0.141(17) Uani 1 1 d . . .
H16A H 0.3844 0.2383 0.6824 0.169 Uiso 1 1 calc R . .
C11B C 0.4189(6) 0.4359(19) 0.670(2) 0.079(7) Uani 1 1 d . . .
C12B C 0.4166(6) 0.529(2) 0.643(2) 0.092(8) Uani 1 1 d . . .
H12B H 0.4169 0.5496 0.5726 0.111 Uiso 1 1 calc R . .
C13B C 0.4138(7) 0.5880(15) 0.731(3) 0.100(9) Uani 1 1 d . . .
H13B H 0.4094 0.6487 0.7153 0.120 Uiso 1 1 calc R . .
C14B C 0.4170(8) 0.563(2) 0.834(3) 0.105(9) Uani 1 1 d . . .
H14B H 0.4164 0.6058 0.8889 0.126 Uiso 1 1 calc R . .
C15B C 0.4210(8) 0.478(3) 0.858(2) 0.103(8) Uani 1 1 d . . .
H15B H 0.4230 0.4591 0.9300 0.124 Uiso 1 1 calc R . .
C16B C 0.4223(6) 0.4157(16) 0.777(3) 0.085(7) Uani 1 1 d . . .
H16B H 0.4258 0.3556 0.7969 0.102 Uiso 1 1 calc R . .
C1 C 0.4698(5) 0.3971(13) 0.5108(16) 0.065(6) Uani 1 1 d . . .
H1A H 0.4681 0.4622 0.5052 0.078 Uiso 1 1 calc R . .
H1B H 0.4935 0.3824 0.5616 0.078 Uiso 1 1 calc R . .
C2 C 0.4760(5) 0.3582(13) 0.4013(17) 0.071(6) Uani 1 1 d . . .
H2A H 0.4810 0.2940 0.4083 0.085 Uiso 1 1 calc R . .
H2B H 0.5001 0.3856 0.3752 0.085 Uiso 1 1 calc R . .
P2 P 0.43143(16) 0.3778(4) 0.3041(5) 0.0751(18) Uani 1 1 d . . .
C21A C 0.4410(11) 0.3065(17) 0.190(2) 0.097(8) Uani 1 1 d . . .
C22A C 0.4120(8) 0.3072(16) 0.096(3) 0.083(7) Uani 1 1 d . . .
H22A H 0.3886 0.3431 0.0947 0.100 Uiso 1 1 calc R . .
C23A C 0.4181(13) 0.257(2) 0.011(2) 0.113(10) Uani 1 1 d . . .
H23A H 0.3971 0.2533 -0.0455 0.136 Uiso 1 1 calc R . .
C24A C 0.4543(15) 0.211(2) 0.004(3) 0.133(12) Uani 1 1 d . . .
H24A H 0.4594 0.1797 -0.0585 0.159 Uiso 1 1 calc R . .
C25A C 0.4803(12) 0.213(3) 0.088(4) 0.154(14) Uani 1 1 d . . .
H25A H 0.5049 0.1816 0.0846 0.185 Uiso 1 1 calc R . .
C26A C 0.4753(10) 0.259(2) 0.185(3) 0.116(9) Uani 1 1 d . . .
H26A H 0.4954 0.2554 0.2436 0.139 Uiso 1 1 calc R . .
C21B C 0.4414(8) 0.4943(17) 0.256(2) 0.082(7) Uani 1 1 d . . .
C22B C 0.4642(7) 0.505(2) 0.166(2) 0.097(8) Uani 1 1 d . . .
H22B H 0.4737 0.4547 0.1320 0.116 Uiso 1 1 calc R . .
C23B C 0.4725(8) 0.592(3) 0.127(2) 0.103(9) Uani 1 1 d . . .
H23B H 0.4879 0.5990 0.0693 0.124 Uiso 1 1 calc R . .
C24B C 0.4576(9) 0.665(2) 0.177(3) 0.113(9) Uani 1 1 d . . .
H24B H 0.4613 0.7230 0.1503 0.135 Uiso 1 1 calc R . .
C25B C 0.4371(8) 0.6521(18) 0.265(3) 0.099(8) Uani 1 1 d . . .
H25B H 0.4291 0.7031 0.3015 0.118 Uiso 1 1 calc R . .
C26B C 0.4271(6) 0.570(2) 0.306(2) 0.097(8) Uani 1 1 d . . .
H26B H 0.4115 0.5650 0.3639 0.116 Uiso 1 1 calc R . .
P3 P 0.31847(17) 0.4597(4) 0.3519(5) 0.080(2) Uani 1 1 d . . .
C31A C 0.3250(7) 0.5722(18) 0.406(3) 0.089(8) Uani 1 1 d . . .
C32A C 0.3330(7) 0.650(3) 0.348(3) 0.131(11) Uani 1 1 d . . .
H32A H 0.3353 0.6415 0.2749 0.158 Uiso 1 1 calc R . .
C33A C 0.3379(12) 0.735(3) 0.384(4) 0.163(18) Uani 1 1 d . . .
H33A H 0.3397 0.7834 0.3372 0.195 Uiso 1 1 calc R . .
C34A C 0.3401(10) 0.748(2) 0.492(5) 0.17(2) Uani 1 1 d . . .
H34A H 0.3474 0.8037 0.5211 0.203 Uiso 1 1 calc R . .
C35A C 0.3315(7) 0.676(3) 0.560(3) 0.146(14) Uani 1 1 d . . .
H35A H 0.3300 0.6843 0.6332 0.175 Uiso 1 1 calc R . .
C36A C 0.3253(7) 0.5904(17) 0.508(3) 0.095(8) Uani 1 1 d . . .
H36A H 0.3209 0.5420 0.5528 0.114 Uiso 1 1 calc R . .
C31B C 0.3033(9) 0.4733(12) 0.212(2) 0.076(6) Uani 1 1 d . . .
C32B C 0.2638(11) 0.4643(17) 0.166(3) 0.136(12) Uani 1 1 d . . .
H32B H 0.2441 0.4473 0.2110 0.164 Uiso 1 1 calc R . .
C33B C 0.2507(10) 0.478(2) 0.059(3) 0.143(11) Uani 1 1 d . . .
H33B H 0.2231 0.4705 0.0339 0.172 Uiso 1 1 calc R . .
C34B C 0.2784(13) 0.504(2) -0.011(2) 0.130(10) Uani 1 1 d . . .
H34B H 0.2710 0.5145 -0.0843 0.156 Uiso 1 1 calc R . .
C35B C 0.3197(11) 0.5138(19) 0.039(4) 0.128(10) Uani 1 1 d . . .
H35B H 0.3396 0.5338 -0.0033 0.154 Uiso 1 1 calc R . .
C36B C 0.3320(9) 0.4961(16) 0.144(3) 0.099(8) Uani 1 1 d . . .
H36B H 0.3598 0.4992 0.1693 0.118 Uiso 1 1 calc R . .
C3 C 0.2710(6) 0.4288(15) 0.4110(17) 0.084(7) Uani 1 1 d . . .
H3A H 0.2727 0.4499 0.4851 0.101 Uiso 1 1 calc R . .
H3B H 0.2476 0.4582 0.3708 0.101 Uiso 1 1 calc R . .
C4 C 0.2642(5) 0.3265(13) 0.4086(18) 0.079(7) Uani 1 1 d . . .
H4A H 0.2592 0.3060 0.3343 0.095 Uiso 1 1 calc R . .
H4B H 0.2402 0.3116 0.4451 0.095 Uiso 1 1 calc R . .
P4 P 0.30956(18) 0.2702(4) 0.4756(5) 0.0772(19) Uani 1 1 d . . .
C41A C 0.2980(8) 0.1552(14) 0.438(2) 0.079(7) Uani 1 1 d . . .
C42A C 0.2692(7) 0.118(2) 0.358(2) 0.096(8) Uani 1 1 d . . .
H42A H 0.2511 0.1578 0.3205 0.115 Uiso 1 1 calc R . .
C43A C 0.2652(9) 0.031(2) 0.332(2) 0.096(9) Uani 1 1 d . . .
H43A H 0.2441 0.0124 0.2809 0.116 Uiso 1 1 calc R . .
C44A C 0.2920(10) -0.0279(18) 0.380(3) 0.107(10) Uani 1 1 d . . .
H44A H 0.2903 -0.0879 0.3590 0.128 Uiso 1 1 calc R . .
C45A C 0.3231(11) -0.002(2) 0.463(3) 0.134(10) Uani 1 1 d . . .
H45A H 0.3413 -0.0434 0.4973 0.161 Uiso 1 1 calc R . .
C46A C 0.3252(9) 0.091(2) 0.492(2) 0.119(9) Uani 1 1 d . . .
H46A H 0.3448 0.1101 0.5466 0.142 Uiso 1 1 calc R . .
C41B C 0.3010(7) 0.2783(18) 0.614(2) 0.090(8) Uani 1 1 d . . .
C42B C 0.3173(7) 0.3447(18) 0.688(3) 0.101(8) Uani 1 1 d . . .
H42B H 0.3343 0.3884 0.6628 0.122 Uiso 1 1 calc R . .
C43B C 0.3103(9) 0.350(2) 0.795(2) 0.112(10) Uani 1 1 d . . .
H43B H 0.3241 0.3909 0.8430 0.134 Uiso 1 1 calc R . .
C44B C 0.2803(9) 0.288(3) 0.828(3) 0.132(11) Uani 1 1 d . . .
H44B H 0.2714 0.2922 0.8968 0.159 Uiso 1 1 calc R . .
C45B C 0.2656(10) 0.2254(19) 0.760(3) 0.128(13) Uani 1 1 d . . .
H45B H 0.2480 0.1835 0.7864 0.154 Uiso 1 1 calc R . .
C46B C 0.2728(8) 0.2149(19) 0.659(2) 0.109(9) Uani 1 1 d . . .
H46B H 0.2603 0.1686 0.6166 0.131 Uiso 1 1 calc R . .
N5 N 0.4004(7) 0.2096(13) 0.4008(18) 0.094(7) Uani 1 1 d . . .
C51 C 0.4175(8) 0.140(3) 0.409(2) 0.103(10) Uani 1 1 d . . .
N52 N 0.4383(7) 0.0634(13) 0.4072(19) 0.124(9) Uani 1 1 d . . .
N6 N 0.3391(7) 0.2850(15) 0.255(2) 0.109(9) Uani 1 1 d . . .
C61 C 0.3249(10) 0.2386(18) 0.194(4) 0.114(13) Uani 1 1 d . . .
N62 N 0.3056(7) 0.1878(19) 0.107(2) 0.143(10) Uani 1 1 d . . .
H7 H 0.362(3) 0.332(8) 0.528(10) 0.04(4) Uiso 1 1 d . . .
H8 H 0.426(4) 0.357(9) 0.448(12) 0.06(5) Uiso 1 1 d . . .
B9 B 0.1896(6) 0.2369(15) 0.1183(18) 0.22(3) Uiso 1 1 d D . .
F91 F 0.1577(7) 0.236(2) 0.044(2) 0.37(2) Uani 1 1 d D . .
F92 F 0.1884(9) 0.1628(15) 0.1765(19) 0.293(14) Uani 1 1 d D . .
F93 F 0.2237(7) 0.2382(19) 0.070(2) 0.311(16) Uani 1 1 d D . .
F94 F 0.1885(10) 0.3092(16) 0.180(3) 0.41(3) Uani 1 1 d D . .
B10 B 0.0563(14) 0.346(4) 0.435(4) 0.132(12) Uiso 1 1 d . . .
F101 F 0.0566(5) 0.2670(12) 0.468(2) 0.209(10) Uani 1 1 d . . .
F102 F 0.0215(5) 0.3917(13) 0.4114(19) 0.204(9) Uani 1 1 d . . .
F103 F 0.0760(10) 0.349(2) 0.347(2) 0.295(16) Uani 1 1 d . . .
F104 F 0.0807(7) 0.4032(15) 0.496(3) 0.31(2) Uani 1 1 d . . .
C111 C 0.415(3) -0.073(6) 0.029(8) 0.27(4) Uiso 0.60 1 d P . .
C112 C 0.3745(14) -0.003(3) -0.003(4) 0.211(16) Uiso 1 1 d . . .
O113 O 0.3521(10) 0.032(2) 0.083(3) 0.254(13) Uiso 1 1 d . . .
C114 C 0.368(6) -0.186(13) 0.243(15) 0.28(8) Uiso 0.30 1 d P . .
C115 C 0.388(2) -0.101(5) 0.150(5) 0.22(2) Uiso 0.75 1 d P . .
C116 C 0.411(3) -0.020(6) 0.137(7) 0.26(3) Uiso 0.65 1 d P . .
C117 C 0.3540(19) -0.033(5) 0.174(5) 0.21(2) Uiso 0.70 1 d P . .
C121 C 0.086(3) 0.334(7) 0.133(8) 0.27(4) Uiso 0.50 1 d P . .
C123 C 0.1515(17) 0.425(4) 0.268(4) 0.26(2) Uiso 0.90 1 d P . .

loop_
_atom_site_aniso_label
_atom_site_aniso_U_11
_atom_site_aniso_U_22
_atom_site_aniso_U_33
_atom_site_aniso_U_23
_atom_site_aniso_U_13
_atom_site_aniso_U_12
Mo 0.0678(13) 0.0530(13) 0.0905(17) 0.0031(11) 0.0029(10) -0.0015(9)
P1 0.079(4) 0.058(4) 0.083(5) 0.005(4) 0.013(3) -0.003(3)
C11A 0.10(2) 0.056(17) 0.078(18) 0.008(13) 0.028(14) -0.026(16)
C12A 0.085(19) 0.08(2) 0.13(2) -0.017(18) 0.023(15) 0.023(15)
C13A 0.14(3) 0.049(18) 0.13(2) -0.023(17) -0.01(2) 0.048(19)
C14A 0.23(4) 0.059(19) 0.08(2) 0.003(14) 0.00(2) -0.09(3)
C15A 0.042(15) 0.19(4) 0.16(3) -0.06(3) 0.033(16) -0.017(18)
C16A 0.24(5) 0.031(16) 0.14(3) 0.026(17) -0.04(3) 0.03(2)
C11B 0.072(15) 0.10(3) 0.06(2) 0.004(16) -0.013(12) 0.003(13)
C12B 0.105(18) 0.053(18) 0.11(2) -0.01(2) -0.025(15) -0.015(13)
C13B 0.13(2) 0.031(15) 0.13(3) -0.03(2) -0.045(19) -0.003(13)
C14B 0.15(2) 0.08(3) 0.09(3) 0.009(19) 0.029(19) 0.012(17)
C15B 0.14(2) 0.08(2) 0.08(2) 0.00(2) -0.022(16) 0.007(17)
C16B 0.099(17) 0.048(16) 0.10(3) -0.01(2) -0.005(16) 0.000(12)
C1 0.055(12) 0.067(14) 0.070(17) 0.000(12) -0.003(11) 0.014(10)
C2 0.066(13) 0.052(13) 0.094(18) 0.008(13) 0.014(12) -0.019(10)
P2 0.072(4) 0.067(4) 0.088(5) 0.000(3) 0.016(3) -0.005(3)
C21A 0.09(2) 0.09(2) 0.11(3) 0.021(17) 0.02(2) -0.011(18)
C22A 0.088(19) 0.069(19) 0.10(2) 0.013(19) 0.04(2) -0.007(13)
C23A 0.19(4) 0.08(2) 0.07(2) -0.040(18) 0.01(2) -0.02(2)
C24A 0.20(4) 0.12(2) 0.08(3) -0.03(2) 0.02(3) 0.04(3)
C25A 0.17(3) 0.19(4) 0.12(3) 0.03(3) 0.06(3) 0.09(3)
C26A 0.11(2) 0.12(2) 0.13(3) 0.00(2) 0.04(2) 0.02(2)
C21B 0.097(17) 0.07(2) 0.08(2) -0.008(15) 0.004(15) -0.025(15)
C22B 0.086(16) 0.11(3) 0.10(2) -0.017(18) 0.021(16) 0.005(15)
C23B 0.11(2) 0.10(2) 0.10(2) 0.03(2) 0.033(16) -0.056(19)
C24B 0.14(2) 0.07(2) 0.13(3) 0.00(2) 0.03(2) 0.000(18)
C25B 0.13(2) 0.05(2) 0.11(2) -0.008(17) 0.021(18) -0.023(15)
C26B 0.081(16) 0.07(2) 0.14(2) -0.01(2) 0.014(15) -0.011(15)
P3 0.074(4) 0.054(4) 0.109(6) 0.005(4) 0.004(4) 0.005(3)
C31A 0.074(16) 0.07(2) 0.12(3) 0.00(2) 0.039(17) -0.002(14)
C32A 0.061(16) 0.18(4) 0.16(3) -0.06(3) 0.028(17) 0.01(2)
C33A 0.17(3) 0.06(3) 0.24(5) -0.02(3) -0.05(4) 0.01(2)
C34A 0.09(2) 0.05(2) 0.35(7) -0.03(4) -0.05(3) -0.050(17)
C35A 0.047(15) 0.15(3) 0.24(4) -0.11(3) 0.016(19) 0.006(18)
C36A 0.093(18) 0.05(2) 0.13(3) -0.016(19) -0.003(18) 0.038(14)
C31B 0.107(18) 0.039(13) 0.07(2) -0.010(13) -0.02(2) 0.001(12)
C32B 0.18(4) 0.11(2) 0.09(3) -0.002(18) -0.08(2) -0.01(2)
C33B 0.12(2) 0.20(4) 0.11(3) 0.00(3) 0.00(3) -0.01(2)
C34B 0.14(3) 0.17(3) 0.08(2) 0.00(2) 0.00(2) 0.05(2)
C35B 0.11(3) 0.14(3) 0.14(3) 0.03(2) 0.06(2) 0.018(19)
C36B 0.14(2) 0.091(19) 0.07(2) 0.041(16) 0.03(2) 0.017(16)
C3 0.082(15) 0.10(2) 0.067(16) 0.015(13) -0.009(12) 0.008(13)
C4 0.056(13) 0.060(16) 0.12(2) 0.025(13) 0.003(12) -0.012(11)
P4 0.088(4) 0.054(4) 0.090(5) 0.004(3) 0.012(4) -0.005(3)
C41A 0.076(15) 0.059(16) 0.10(2) 0.042(16) 0.016(15) 0.004(15)
C42A 0.074(17) 0.11(3) 0.09(2) 0.005(17) -0.013(15) -0.029(16)
C43A 0.12(2) 0.052(18) 0.13(2) -0.04(2) 0.068(19) -0.04(2)
C44A 0.10(2) 0.041(18) 0.18(3) -0.01(2) 0.03(2) -0.011(18)
C45A 0.16(3) 0.08(3) 0.16(3) 0.00(2) 0.00(2) -0.01(2)
C46A 0.15(2) 0.08(2) 0.12(3) -0.05(2) 0.00(2) -0.03(2)
C41B 0.079(16) 0.071(17) 0.12(2) 0.036(19) 0.025(16) -0.021(13)
C42B 0.097(18) 0.067(18) 0.14(3) 0.014(19) 0.011(19) -0.017(15)
C43B 0.14(3) 0.14(3) 0.05(2) -0.042(18) 0.029(17) 0.00(2)
C44B 0.09(2) 0.16(3) 0.15(3) 0.04(3) 0.05(2) 0.03(2)
C45B 0.21(3) 0.08(2) 0.11(3) -0.025(19) 0.06(2) -0.07(2)
C46B 0.14(2) 0.12(2) 0.07(2) 0.026(18) 0.012(17) 0.03(2)
N5 0.121(18) 0.047(14) 0.111(18) -0.011(13) 0.001(13) -0.021(12)
C51 0.09(2) 0.15(3) 0.071(19) -0.04(2) 0.011(15) -0.06(2)
N52 0.15(2) 0.044(13) 0.18(2) -0.007(13) 0.006(16) 0.050(13)
N6 0.111(17) 0.039(16) 0.17(3) 0.008(15) -0.008(15) -0.022(13)
C61 0.11(3) 0.03(2) 0.22(5) 0.04(2) 0.06(3) -0.004(16)
N62 0.125(18) 0.16(2) 0.15(2) -0.067(19) 0.018(15) -0.049(17)
F91 0.26(3) 0.36(4) 0.45(5) 0.02(4) -0.17(3) 0.08(3)
F92 0.37(4) 0.27(3) 0.24(3) -0.03(3) 0.02(3) 0.01(3)
F93 0.24(3) 0.22(3) 0.49(5) -0.01(3) 0.08(3) -0.02(2)
F94 0.32(4) 0.21(3) 0.67(8) -0.14(4) -0.07(4) -0.03(3)
F101 0.155(15) 0.101(14) 0.36(3) 0.036(16) -0.006(16) -0.016(11)
F102 0.096(11) 0.174(17) 0.34(3) 0.064(17) 0.018(14) 0.021(11)
F103 0.34(3) 0.33(4) 0.25(3) 0.10(3) 0.17(3) 0.09(3)
F104 0.21(2) 0.17(2) 0.52(5) -0.18(3) -0.15(3) 0.082(17)

loop_
_atom_type_symbol
_atom_type_description
_atom_type_scat_dispersion_real
_atom_type_scat_dispersion_imag
_atom_type_scat_source
C C 0.0033 0.0016 'International Tables Vol C Tables 4.2.6.8 and 6.1.1.4'
H H 0.0000 0.0000 'International Tables Vol C Tables 4.2.6.8 and 6.1.1.4'
B B 0.0013 0.0007 'International Tables Vol C Tables 4.2.6.8 and 6.1.1.4'
F F 0.0171 0.0103 'International Tables Vol C Tables 4.2.6.8 and 6.1.1.4'
Mo Mo -1.6832 0.6857 'International Tables Vol C Tables 4.2.6.8 and 6.1.1.4'
N N 0.0061 0.0033 'International Tables Vol C Tables 4.2.6.8 and 6.1.1.4'
P P 0.1023 0.0942 'International Tables Vol C Tables 4.2.6.8 and 6.1.1.4'
O O 0.0106 0.0060 'International Tables Vol C Tables 4.2.6.8 and 6.1.1.4'

loop_
_geom_angle_atom_site_label_1
_geom_angle_atom_site_label_2
_geom_angle_atom_site_label_3
_geom_angle
_geom_angle_site_symmetry_1
_geom_angle_site_symmetry_3
_geom_angle_publ_flag
N6 Mo N5 79.0(8) . . ?
N6 Mo P3 78.8(6) . . ?
N5 Mo P3 157.1(6) . . ?
N6 Mo P1 157.4(6) . . ?
N5 Mo P1 79.0(6) . . ?
P3 Mo P1 123.6(2) . . ?
N6 Mo P4 79.6(7) . . ?
N5 Mo P4 89.7(6) . . ?
P3 Mo P4 81.0(2) . . ?
P1 Mo P4 105.1(2) . . ?
N6 Mo P2 89.2(7) . . ?
N5 Mo P2 78.8(6) . . ?
P3 Mo P2 106.2(2) . . ?
P1 Mo P2 81.7(2) . . ?
P4 Mo P2 165.4(2) . . ?
N6 Mo H7 132(4) . . ?
N5 Mo H7 94(4) . . ?
P3 Mo H7 97(4) . . ?
P1 Mo H7 55(4) . . ?
P4 Mo H7 52(4) . . ?
P2 Mo H7 137(4) . . ?
N6 Mo H8 131(5) . . ?
N5 Mo H8 72(4) . . ?
P3 Mo H8 128(4) . . ?
P1 Mo H8 35(5) . . ?
P4 Mo H8 137(5) . . ?
P2 Mo H8 47(5) . . ?
H7 Mo H8 90(6) . . ?
C1 P1 C11A 104.3(10) . . ?
C1 P1 C11B 99.4(11) . . ?
C11A P1 C11B 104.1(13) . . ?
C1 P1 Mo 106.4(7) . . ?
C11A P1 Mo 117.8(8) . . ?
C11B P1 Mo 122.0(8) . . ?
C1 P1 H8 60(5) . . ?
C11A P1 H8 117(6) . . ?
C11B P1 H8 137(6) . . ?
Mo P1 H8 47(5) . . ?
C16A C11A C12A 120(2) . . ?
C16A C11A P1 114(2) . . ?
C12A C11A P1 126(2) . . ?
C11A C12A C13A 118(2) . . ?
C11A C12A H12A 121.1 . . ?
C13A C12A H12A 121.1 . . ?
C14A C13A C12A 120(2) . . ?
C14A C13A H13A 119.9 . . ?
C12A C13A H13A 119.9 . . ?
C13A C14A C15A 117(3) . . ?
C13A C14A H14A 121.4 . . ?
C15A C14A H14A 121.3 . . ?
C16A C15A C14A 123(3) . . ?
C16A C15A H15A 118.5 . . ?
C14A C15A H15A 118.5 . . ?
C15A C16A C11A 121(3) . . ?
C15A C16A H16A 119.3 . . ?
C11A C16A H16A 119.3 . . ?
C16B C11B C12B 116(2) . . ?
C16B C11B P1 125(2) . . ?
C12B C11B P1 119(2) . . ?
C13B C12B C11B 116(2) . . ?
C13B C12B H12B 122.2 . . ?
C11B C12B H12B 122.3 . . ?
C14B C13B C12B 125(2) . . ?
C14B C13B H13B 117.6 . . ?
C12B C13B H13B 117.6 . . ?
C15B C14B C13B 119(3) . . ?
C15B C14B H14B 120.5 . . ?
C13B C14B H14B 120.5 . . ?
C14B C15B C16B 120(3) . . ?
C14B C15B H15B 120.2 . . ?
C16B C15B H15B 120.1 . . ?
C11B C16B C15B 125(2) . . ?
C11B C16B H16B 117.6 . . ?
C15B C16B H16B 117.6 . . ?
C2 C1 P1 112.2(13) . . ?
C2 C1 H1A 109.2 . . ?
P1 C1 H1A 109.2 . . ?
C2 C1 H1B 109.2 . . ?
P1 C1 H1B 109.2 . . ?
H1A C1 H1B 107.9 . . ?
C1 C2 P2 111.4(13) . . ?
C1 C2 H2A 109.3 . . ?
P2 C2 H2A 109.3 . . ?
C1 C2 H2B 109.3 . . ?
P2 C2 H2B 109.3 . . ?
H2A C2 H2B 108.0 . . ?
C2 P2 C21A 103.6(15) . . ?
C2 P2 C21B 101.9(9) . . ?
C21A P2 C21B 103.8(12) . . ?
C2 P2 Mo 104.9(7) . . ?
C21A P2 Mo 118.2(8) . . ?
C21B P2 Mo 121.8(10) . . ?
C2 P2 H8 59(4) . . ?
C21A P2 H8 135(4) . . ?
C21B P2 H8 120(4) . . ?
Mo P2 H8 47(4) . . ?
C26A C21A C22A 117(3) . . ?
C26A C21A P2 124(3) . . ?
C22A C21A P2 119(3) . . ?
C23A C22A C21A 121(3) . . ?
C23A C22A H22A 119.7 . . ?
C21A C22A H22A 119.7 . . ?
C22A C23A C24A 122(3) . . ?
C22A C23A H23A 118.8 . . ?
C24A C23A H23A 118.8 . . ?
C25A C24A C23A 116(3) . . ?
C25A C24A H24A 122.2 . . ?
C23A C24A H24A 122.2 . . ?
C24A C25A C26A 126(3) . . ?
C24A C25A H25A 117.0 . . ?
C26A C25A H25A 117.0 . . ?
C21A C26A C25A 118(3) . . ?
C21A C26A H26A 121.0 . . ?
C25A C26A H26A 121.0 . . ?
C26B C21B C22B 119(2) . . ?
C26B C21B P2 122(2) . . ?
C22B C21B P2 119(2) . . ?
C23B C22B C21B 120(2) . . ?
C23B C22B H22B 119.8 . . ?
C21B C22B H22B 119.8 . . ?
C24B C23B C22B 119(2) . . ?
C24B C23B H23B 120.4 . . ?
C22B C23B H23B 120.4 . . ?
C23B C24B C25B 118(3) . . ?
C23B C24B H24B 120.8 . . ?
C25B C24B H24B 120.7 . . ?
C24B C25B C26B 125(3) . . ?
C24B C25B H25B 117.3 . . ?
C26B C25B H25B 117.3 . . ?
C25B C26B C21B 117(2) . . ?
C25B C26B H26B 121.5 . . ?
C21B C26B H26B 121.5 . . ?
C31B P3 C31A 105.6(13) . . ?
C31B P3 C3 105.1(12) . . ?
C31A P3 C3 98.9(12) . . ?
C31B P3 Mo 116.7(8) . . ?
C31A P3 Mo 120.5(9) . . ?
C3 P3 Mo 107.7(7) . . ?
C36A C31A C32A 110(3) . . ?
C36A C31A P3 123(2) . . ?
C32A C31A P3 127(3) . . ?
C33A C32A C31A 129(3) . . ?
C33A C32A H32A 115.6 . . ?
C31A C32A H32A 115.6 . . ?
C34A C33A C32A 117(4) . . ?
C34A C33A H33A 121.6 . . ?
C32A C33A H33A 121.6 . . ?
C33A C34A C35A 120(3) . . ?
C33A C34A H34A 119.8 . . ?
C35A C34A H34A 119.9 . . ?
C34A C35A C36A 115(3) . . ?
C34A C35A H35A 122.2 . . ?
C36A C35A H35A 122.3 . . ?
C31A C36A C35A 128(3) . . ?
C31A C36A H36A 116.2 . . ?
C35A C36A H36A 116.2 . . ?
C32B C31B C36B 116(3) . . ?
C32B C31B P3 124(3) . . ?
C36B C31B P3 120(2) . . ?
C31B C32B C33B 125(3) . . ?
C31B C32B H32B 117.4 . . ?
C33B C32B H32B 117.3 . . ?
C32B C33B C34B 120(3) . . ?
C32B C33B H33B 120.0 . . ?
C34B C33B H33B 119.9 . . ?
C33B C34B C35B 114(3) . . ?
C33B C34B H34B 123.2 . . ?
C35B C34B H34B 123.2 . . ?
C36B C35B C34B 125(3) . . ?
C36B C35B H35B 117.4 . . ?
C34B C35B H35B 117.5 . . ?
C35B C36B C31B 120(3) . . ?
C35B C36B H36B 120.2 . . ?
C31B C36B H36B 120.1 . . ?
C4 C3 P3 111.4(14) . . ?
C4 C3 H3A 109.4 . . ?
P3 C3 H3A 109.4 . . ?
C4 C3 H3B 109.4 . . ?
P3 C3 H3B 109.3 . . ?
H3A C3 H3B 108.0 . . ?
C3 C4 P4 109.7(13) . . ?
C3 C4 H4A 109.7 . . ?
P4 C4 H4A 109.7 . . ?
C3 C4 H4B 109.7 . . ?
P4 C4 H4B 109.7 . . ?
H4A C4 H4B 108.2 . . ?
C41B P4 C41A 105.4(12) . . ?
C41B P4 C4 102.0(10) . . ?
C41A P4 C4 100.3(11) . . ?
C41B P4 Mo 121.9(9) . . ?
C41A P4 Mo 117.6(7) . . ?
C4 P4 Mo 106.3(6) . . ?
C42A C41A C46A 114(2) . . ?
C42A C41A P4 131(2) . . ?
C46A C41A P4 114(2) . . ?
C43A C42A C41A 127(3) . . ?
C43A C42A H42A 116.7 . . ?
C41A C42A H42A 116.7 . . ?
C42A C43A C44A 119(3) . . ?
C42A C43A H43A 120.6 . . ?
C44A C43A H43A 120.5 . . ?
C43A C44A C45A 122(3) . . ?
C43A C44A H44A 119.1 . . ?
C45A C44A H44A 119.1 . . ?
C46A C45A C44A 117(3) . . ?
C46A C45A H45A 121.4 . . ?
C44A C45A H45A 121.4 . . ?
C45A C46A C41A 122(3) . . ?
C45A C46A H46A 119.3 . . ?
C41A C46A H46A 119.2 . . ?
C42B C41B C46B 114(2) . . ?
C42B C41B P4 126(2) . . ?
C46B C41B P4 119(2) . . ?
C43B C42B C41B 126(2) . . ?
C43B C42B H42B 117.2 . . ?
C41B C42B H42B 117.2 . . ?
C42B C43B C44B 115(3) . . ?
C42B C43B H43B 122.3 . . ?
C44B C43B H43B 122.3 . . ?
C45B C44B C43B 119(3) . . ?
C45B C44B H44B 120.6 . . ?
C43B C44B H44B 120.6 . . ?
C46B C45B C44B 128(3) . . ?
C46B C45B H45B 116.1 . . ?
C44B C45B H45B 116.1 . . ?
C45B C46B C41B 118(3) . . ?
C45B C46B H46B 121.0 . . ?
C41B C46B H46B 121.0 . . ?
C51 N5 Mo 174(2) . . ?
N5 C51 N52 174(3) . . ?
C61 N6 Mo 163(3) . . ?
N6 C61 N62 173(3) . . ?
F93 B9 F91 108.8(15) . . ?
F93 B9 F92 109.7(15) . . ?
F91 B9 F92 108.0(15) . . ?
F93 B9 F94 109.1(15) . . ?
F91 B9 F94 110.4(15) . . ?
F92 B9 F94 110.8(15) . . ?
F101 B10 F103 109(4) . . ?
F101 B10 F102 122(4) . . ?
F103 B10 F102 106(4) . . ?
F101 B10 F104 115(4) . . ?
F103 B10 F104 97(4) . . ?
F102 B10 F104 104(4) . . ?
C116 C111 C112 76(5) . . ?
C116 C111 C115 48(4) . . ?
C112 C111 C115 84(5) . . ?
O113 C112 C111 119(5) . . ?
O113 C112 C116 73(3) . . ?
C111 C112 C116 50(4) . . ?
C112 O113 C117 110(4) . . ?
C116 C115 C117 82(6) . . ?
C116 C115 C114 148(9) . . ?
C117 C115 C114 92(7) . . ?
C116 C115 C111 55(5) . . ?
C117 C115 C111 115(6) . . ?
C114 C115 C111 150(8) . . ?
C115 C116 C111 77(6) . . ?
C115 C116 C117 51(4) . . ?
C111 C116 C117 109(6) . . ?
C115 C116 C112 86(5) . . ?
C111 C116 C112 55(4) . . ?
C117 C116 C112 75(4) . . ?
O113 C117 C115 105(5) . . ?
O113 C117 C116 74(4) . . ?
C115 C117 C116 46(4) . . ?

loop_
_geom_bond_atom_site_label_1
_geom_bond_atom_site_label_2
_geom_bond_distance
_geom_bond_site_symmetry_2
_geom_bond_publ_flag
Mo N6 2.19(3) . ?
Mo N5 2.20(2) . ?
Mo P3 2.476(6) . ?
Mo P1 2.483(6) . ?
Mo P4 2.503(6) . ?
Mo P2 2.506(6) . ?
Mo H7 1.61(12) . ?
Mo H8 1.84(13) . ?
P1 C1 1.817(18) . ?
P1 C11A 1.82(2) . ?
P1 C11B 1.82(2) . ?
P1 H8 1.44(15) . ?
C11A C16A 1.35(4) . ?
C11A C12A 1.39(3) . ?
C12A C13A 1.45(3) . ?
C12A H12A 0.9300 . ?
C13A C14A 1.34(3) . ?
C13A H13A 0.9300 . ?
C14A C15A 1.42(4) . ?
C14A H14A 0.9300 . ?
C15A C16A 1.29(4) . ?
C15A H15A 0.9300 . ?
C16A H16A 0.9300 . ?
C11B C16B 1.36(3) . ?
C11B C12B 1.42(3) . ?
C12B C13B 1.41(3) . ?
C12B H12B 0.9300 . ?
C13B C14B 1.34(3) . ?
C13B H13B 0.9300 . ?
C14B C15B 1.30(3) . ?
C14B H14B 0.9300 . ?
C15B C16B 1.37(3) . ?
C15B H15B 0.9300 . ?
C16B H16B 0.9300 . ?
C1 C2 1.51(2) . ?
C1 H1A 0.9700 . ?
C1 H1B 0.9700 . ?
C2 P2 1.81(2) . ?
C2 H2A 0.9700 . ?
C2 H2B 0.9700 . ?
P2 C21A 1.83(3) . ?
P2 C21B 1.87(2) . ?
P2 H8 1.84(15) . ?
C21A C26A 1.33(3) . ?
C21A C22A 1.42(3) . ?
C22A C23A 1.32(3) . ?
C22A H22A 0.9300 . ?
C23A C24A 1.38(4) . ?
C23A H23A 0.9300 . ?
C24A C25A 1.28(4) . ?
C24A H24A 0.9300 . ?
C25A C26A 1.41(4) . ?
C25A H25A 0.9300 . ?
C26A H26A 0.9300 . ?
C21B C26B 1.38(3) . ?
C21B C22B 1.42(3) . ?
C22B C23B 1.41(3) . ?
C22B H22B 0.9300 . ?
C23B C24B 1.36(3) . ?
C23B H23B 0.9300 . ?
C24B C25B 1.36(3) . ?
C24B H24B 0.9300 . ?
C25B C26B 1.37(3) . ?
C25B H25B 0.9300 . ?
C26B H26B 0.9300 . ?
P3 C31B 1.77(2) . ?
P3 C31A 1.80(3) . ?
P3 C3 1.84(2) . ?
C31A C36A 1.30(3) . ?
C31A C32A 1.39(4) . ?
C32A C33A 1.35(4) . ?
C32A H32A 0.9300 . ?
C33A C34A 1.34(5) . ?
C33A H33A 0.9300 . ?
C34A C35A 1.40(5) . ?
C34A H34A 0.9300 . ?
C35A C36A 1.43(4) . ?
C35A H35A 0.9300 . ?
C36A H36A 0.9300 . ?
C31B C32B 1.36(3) . ?
C31B C36B 1.37(3) . ?
C32B C33B 1.37(3) . ?
C32B H32B 0.9300 . ?
C33B C34B 1.38(4) . ?
C33B H33B 0.9300 . ?
C34B C35B 1.43(4) . ?
C34B H34B 0.9300 . ?
C35B C36B 1.34(4) . ?
C35B H35B 0.9300 . ?
C36B H36B 0.9300 . ?
C3 C4 1.54(3) . ?
C3 H3A 0.9700 . ?
C3 H3B 0.9700 . ?
C4 P4 1.823(19) . ?
C4 H4A 0.9700 . ?
C4 H4B 0.9700 . ?
P4 C41B 1.78(3) . ?
P4 C41A 1.80(2) . ?
C41A C42A 1.40(3) . ?
C41A C46A 1.42(3) . ?
C42A C43A 1.33(3) . ?
C42A H42A 0.9300 . ?
C43A C44A 1.34(3) . ?
C43A H43A 0.9300 . ?
C44A C45A 1.42(3) . ?
C44A H44A 0.9300 . ?
C45A C46A 1.42(3) . ?
C45A H45A 0.9300 . ?
C46A H46A 0.9300 . ?
C41B C42B 1.42(3) . ?
C41B C46B 1.47(3) . ?
C42B C43B 1.38(3) . ?
C42B H42B 0.9300 . ?
C43B C44B 1.43(3) . ?
C43B H43B 0.9300 . ?
C44B C45B 1.32(4) . ?
C44B H44B 0.9300 . ?
C45B C46B 1.31(3) . ?
C45B H45B 0.9300 . ?
C46B H46B 0.9300 . ?
N5 C51 1.17(4) . ?
C51 N52 1.33(4) . ?
N6 C61 1.09(4) . ?
C61 N62 1.42(4) . ?
B9 F93 1.316(10) . ?
B9 F91 1.320(10) . ?
B9 F92 1.320(10) . ?
B9 F94 1.321(10) . ?
B10 F101 1.24(5) . ?
B10 F103 1.33(4) . ?
B10 F102 1.33(4) . ?
B10 F104 1.35(4) . ?
C111 C116 1.58(10) . ?
C111 C112 1.70(9) . ?
C111 C115 1.88(10) . ?
C112 O113 1.45(4) . ?
C112 C116 2.01(9) . ?
O113 C117 1.49(6) . ?
C114 C115 1.87(19) . ?
C115 C116 1.43(9) . ?
C115 C117 1.54(7) . ?
C116 C117 1.95(10) . ?
